data_4026227
loop_
_publ_author_name
'Tarun Kumar Pal'
'Santu Dey'
'Tanmaya Pathak'

_publ_contact_author_address
;
Department of Chemistry, Indian Institute of Technology, 
Kharagpur 721 302, India
;
_publ_contact_author_email tpathak@chem.iitkgp.ernet.in
_publ_contact_author_name 'Tanmaya Pathak'
_publ_section_title
;
 A General Route to Mono- and Disubstituted Divinyl Sulfones: Acyclic
 Michael Acceptors for the Synthesis of Polyfunctionalized Cyclic Sulfones
;
_journal_name_full 'Journal of Organic Chemistry'
_journal_page_first 3034
_journal_page_last 3041
_journal_paper_doi 10.1021/jo101877r
_journal_volume 76
_journal_year 2011
_chemical_formula_sum 'C20 H21 N O6 S'
_chemical_formula_weight 403.44
_chemical_name_systematic
;
 ?
;
_space_group_IT_number 19
_symmetry_cell_setting orthorhombic
_symmetry_space_group_name_Hall 'P 2ac 2ab'
_symmetry_space_group_name_H-M 'P 21 21 21'
_atom_sites_solution_hydrogens geom
_atom_sites_solution_primary direct
_atom_sites_solution_secondary difmap
_audit_creation_method SHELXL-97
_cell_angle_alpha 90.00
_cell_angle_beta 90.00
_cell_angle_gamma 90.00
_cell_formula_units_Z 4
_cell_length_a 8.304
_cell_length_b 8.832
_cell_length_c 27.774
_cell_measurement_reflns_used 0
_cell_measurement_temperature 293(2)
_cell_measurement_theta_max 0
_cell_measurement_theta_min 0
_cell_volume 2036.971
_computing_cell_refinement 'CAD4 Express (Enraf Nonius, 1994)'
_computing_data_collection 'CAD4 Express (Enraf Nonius, 1994)'
_computing_data_reduction 'XCAD4 (Harms & Wocadlo, 1995)'
_computing_molecular_graphics 'Ortep-3 for Windows (Farrugia, 1997)'
_computing_publication_material 'WinGX publication routines (Farrugia, 1999)'
_computing_structure_refinement 'SHELXL-97 (Sheldrick, 1997)'
_computing_structure_solution 'SHELXS-86 (Sheldrick, 1986)'
_diffrn_ambient_temperature 293(2)
_diffrn_measured_fraction_theta_full 0.637
_diffrn_measured_fraction_theta_max 0.637
_diffrn_measurement_device_type 'Enraf Nonius CAD4'
_diffrn_measurement_method 'non-profiled omega scans'
_diffrn_radiation_monochromator graphite
_diffrn_radiation_source 'fine-focus sealed tube'
_diffrn_radiation_type MoK\a
_diffrn_radiation_wavelength 0.71073
_diffrn_reflns_av_R_equivalents 0.0000
_diffrn_reflns_av_sigmaI/netI 0.0922
_diffrn_reflns_limit_h_max 4
_diffrn_reflns_limit_h_min 0
_diffrn_reflns_limit_k_max 10
_diffrn_reflns_limit_k_min 0
_diffrn_reflns_limit_l_max 32
_diffrn_reflns_limit_l_min 0
_diffrn_reflns_number 1325
_diffrn_reflns_theta_full 24.97
_diffrn_reflns_theta_max 24.97
_diffrn_reflns_theta_min 1.47
_diffrn_standards_decay_% 0
_diffrn_standards_interval_time 60
_diffrn_standards_number 3
_exptl_absorpt_coefficient_mu 0.194
_exptl_crystal_colour colorless
_exptl_crystal_density_diffrn 1.316
_exptl_crystal_description prism
_exptl_crystal_F_000 848
_exptl_crystal_size_max 0.03
_exptl_crystal_size_mid 0.02
_exptl_crystal_size_min 0.01
_refine_diff_density_max 0.292
_refine_diff_density_min -0.212
_refine_diff_density_rms 0.047
_refine_ls_abs_structure_details 'Flack H D (1983), Acta Cryst. A39, 876-881'
_refine_ls_abs_structure_Flack 0.1(3)
_refine_ls_extinction_method none
_refine_ls_goodness_of_fit_ref 1.008
_refine_ls_hydrogen_treatment mixed
_refine_ls_matrix_type full
_refine_ls_number_parameters 238
_refine_ls_number_reflns 1325
_refine_ls_number_restraints 0
_refine_ls_restrained_S_all 1.008
_refine_ls_R_factor_all 0.1438
_refine_ls_R_factor_gt 0.0519
_refine_ls_shift/su_max 0.230
_refine_ls_shift/su_mean 0.002
_refine_ls_structure_factor_coef Fsqd
_refine_ls_weighting_details 'calc w=1/[\s^2^(Fo^2^)+(0.0696P)^2^+0.5156P] where P=(Fo^2^+2Fc^2^)/3'
_refine_ls_weighting_scheme calc
_refine_ls_wR_factor_gt 0.1131
_refine_ls_wR_factor_ref 0.1426
_reflns_number_gt 729
_reflns_number_total 1325
_reflns_threshold_expression >2sigma(I)
_cod_data_source_file jo101877r_si_004.cif
_cod_data_source_block pttp21
_cod_original_cell_volume 2036.8
_cod_database_code 4026227

loop_
_symmetry_equiv_pos_as_xyz
'x, y, z'
'-x+1/2, -y, z+1/2'
'x+1/2, -y+1/2, -z'
'-x, y+1/2, -z+1/2'

loop_
_atom_site_label
_atom_site_type_symbol
_atom_site_fract_x
_atom_site_fract_y
_atom_site_fract_z
_atom_site_U_iso_or_equiv
_atom_site_adp_type
_atom_site_occupancy
_atom_site_symmetry_multiplicity
_atom_site_calc_flag
_atom_site_refinement_flags
S1 S 0.8207(5) 0.9289(3) 0.05087(10) 0.0476(12) Uani 1 1 d .
O3 O 0.4348(13) 0.6620(7) 0.1280(2) 0.039(3) Uani 1 1 d .
O4 O 0.7687(12) 0.4122(8) 0.1534(2) 0.054(3) Uani 1 1 d .
N1 N 0.6616(11) 0.6077(7) 0.0492(3) 0.030(2) Uani 1 1 d .
O5 O 0.4029(13) 0.3874(6) 0.0829(2) 0.050(3) Uani 1 1 d .
O2 O 0.9843(12) 0.8910(8) 0.0660(2) 0.054(3) Uani 1 1 d .
O1 O 0.7835(10) 1.0853(6) 0.0435(2) 0.069(3) Uani 1 1 d .
C5 C 0.5963(17) 0.6179(11) 0.1363(3) 0.032(4) Uani 1 1 d .
H5 H 0.6321 0.6627 0.1667 0.039 Uiso 1 1 calc R
C2 C 0.6848(15) 0.8489(9) 0.0930(3) 0.044(4) Uani 1 1 d .
H2A H 0.7044 0.8926 0.1246 0.053 Uiso 1 1 calc R
H2B H 0.5753 0.8736 0.0837 0.053 Uiso 1 1 calc R
C8 C 0.6706(16) 0.4412(9) 0.0515(3) 0.048(3) Uani 1 1 d .
H8A H 0.7824 0.4117 0.0552 0.058 Uiso 1 1 calc R
H8B H 0.6326 0.4000 0.0212 0.058 Uiso 1 1 calc R
C4 C 0.7741(14) 0.6548(9) 0.0113(3) 0.040(4) Uani 1 1 d .
H4A H 0.7493 0.5989 -0.0178 0.048 Uiso 1 1 calc R
H4B H 0.8824 0.6272 0.0211 0.048 Uiso 1 1 calc R
C1 C 0.7030(15) 0.6782(9) 0.0959(3) 0.034(3) Uani 1 1 d .
H1 H 0.8154 0.6544 0.1035 0.041 Uiso 1 1 calc R
C3 C 0.7712(14) 0.8213(10) 0.0000(3) 0.047(4) Uani 1 1 d .
H3A H 0.6646 0.8495 -0.0112 0.056 Uiso 1 1 calc R
H3B H 0.8473 0.8426 -0.0256 0.056 Uiso 1 1 calc R
C6 C 0.6062(18) 0.4466(10) 0.1406(3) 0.041(4) Uani 1 1 d .
H6 H 0.5307 0.4086 0.1649 0.050 Uiso 1 1 calc R
C017 C 0.965(2) 0.268(2) 0.1968(5) 0.071(4) Uiso 1 1 d .
O6 O 0.3726(12) 0.1405(9) 0.0705(4) 0.117(4) Uani 1 1 d .
C019 C 0.317(2) 0.2618(14) 0.0729(4) 0.059(3) Uiso 1 1 d .
C9 C 0.1453(18) 0.3006(11) 0.0653(4) 0.070(5) Uani 1 1 d .
H9A H 0.1297 0.4070 0.0707 0.105 Uiso 1 1 calc R
H9B H 0.0798 0.2440 0.0874 0.105 Uiso 1 1 calc R
H9C H 0.1150 0.2761 0.0329 0.105 Uiso 1 1 calc R
C7 C 0.5749(19) 0.3733(11) 0.0914(4) 0.042(4) Uani 1 1 d .
H7 H 0.6017 0.2654 0.0936 0.050 Uiso 1 1 calc R
C025 C 0.791(2) 0.2798(17) 0.1810(5) 0.115(5) Uiso 1 1 d .
H02A H 0.7626 0.1918 0.1619 0.138 Uiso 1 1 calc R
H02B H 0.7216 0.2825 0.2090 0.138 Uiso 1 1 calc R
C12 C 1.278(3) 0.237(3) 0.2245(8) 0.125(10) Uani 1 1 d .
H12 H 1.3841 0.2250 0.2347 0.150 Uiso 1 1 calc R
C10 C 1.033(3) 0.3640(18) 0.2271(6) 0.098(7) Uani 1 1 d .
H10 H 0.9716 0.4440 0.2390 0.118 Uiso 1 1 calc R
C14 C 1.047(3) 0.157(2) 0.1782(5) 0.092(7) Uani 1 1 d .
H14 H 0.9991 0.0906 0.1565 0.110 Uiso 1 1 calc R
C15 C 0.343(2) 0.6860(12) 0.1659(5) 0.064(5) Uani 1 1 d .
C11 C 1.190(4) 0.350(3) 0.2415(7) 0.120(11) Uani 1 1 d .
H11 H 1.2339 0.4186 0.2631 0.144 Uiso 1 1 calc R
C13 C 1.213(4) 0.138(2) 0.1917(8) 0.120(10) Uani 1 1 d .
H13 H 1.2743 0.0606 0.1786 0.144 Uiso 1 1 calc R
O7 O 0.3901(13) 0.6832(14) 0.2067(3) 0.120(5) Uani 1 1 d .
C19 C 0.1737(19) 0.7141(14) 0.1528(4) 0.079(5) Uani 1 1 d .
H19A H 0.1632 0.7149 0.1184 0.119 Uiso 1 1 calc R
H19B H 0.1404 0.8102 0.1655 0.119 Uiso 1 1 calc R
H19C H 0.1072 0.6355 0.1660 0.119 Uiso 1 1 calc R

loop_
_atom_site_aniso_label
_atom_site_aniso_U_11
_atom_site_aniso_U_22
_atom_site_aniso_U_33
_atom_site_aniso_U_23
_atom_site_aniso_U_13
_atom_site_aniso_U_12
S1 0.041(4) 0.0422(14) 0.0597(16) 0.0032(14) 0.004(2) -0.0050(19)
O3 0.029(10) 0.053(4) 0.037(4) -0.003(3) 0.000(5) 0.005(5)
O4 0.038(9) 0.060(5) 0.064(4) 0.032(4) -0.006(5) 0.006(5)
N1 0.010(8) 0.038(4) 0.042(4) -0.003(4) -0.006(5) 0.001(5)
O5 0.032(11) 0.038(4) 0.079(5) 0.001(4) -0.006(5) -0.012(5)
O2 0.030(8) 0.068(5) 0.065(4) 0.008(4) -0.011(5) -0.007(5)
O1 0.071(9) 0.037(4) 0.097(5) 0.014(4) 0.014(5) -0.007(4)
C5 0.002(14) 0.061(7) 0.034(5) 0.002(5) -0.008(6) -0.013(7)
C2 0.030(12) 0.048(6) 0.055(6) -0.010(5) 0.000(7) -0.020(7)
C8 0.055(11) 0.037(4) 0.052(6) -0.009(5) 0.015(8) -0.013(7)
C4 0.029(12) 0.051(6) 0.038(5) -0.009(5) 0.004(6) 0.002(7)
C1 0.016(11) 0.045(5) 0.042(6) 0.004(5) 0.001(6) 0.007(6)
C3 0.036(12) 0.064(7) 0.041(5) 0.011(5) 0.005(6) -0.007(6)
C6 0.027(13) 0.049(6) 0.049(6) 0.016(5) -0.011(7) 0.002(7)
O6 0.067(10) 0.057(5) 0.228(11) -0.038(6) 0.001(8) -0.010(6)
C9 0.068(14) 0.063(7) 0.081(8) 0.006(6) -0.005(8) -0.025(9)
C7 0.000(15) 0.035(6) 0.089(8) 0.000(6) -0.011(8) -0.001(7)
C12 0.05(2) 0.22(3) 0.108(17) 0.095(18) -0.009(18) 0.01(3)
C10 0.12(2) 0.092(11) 0.080(10) -0.004(9) 0.011(11) 0.018(14)
C14 0.07(2) 0.100(13) 0.102(11) 0.021(10) -0.033(14) -0.041(14)
C15 0.054(19) 0.069(7) 0.068(9) -0.008(7) -0.015(12) 0.002(9)
C11 0.10(4) 0.18(2) 0.083(12) 0.015(13) -0.021(16) -0.02(2)
C13 0.11(3) 0.109(14) 0.139(18) 0.052(13) 0.036(18) 0.052(16)
O7 0.062(11) 0.230(12) 0.069(6) -0.050(7) -0.015(6) 0.025(8)
C19 0.034(17) 0.118(10) 0.085(9) -0.003(8) -0.012(10) 0.026(11)

loop_
_atom_type_symbol
_atom_type_description
_atom_type_scat_dispersion_real
_atom_type_scat_dispersion_imag
_atom_type_scat_source
C C 0.0033 0.0016 'International Tables Vol C Tables 4.2.6.8 and 6.1.1.4'
H H 0.0000 0.0000 'International Tables Vol C Tables 4.2.6.8 and 6.1.1.4'
N N 0.0061 0.0033 'International Tables Vol C Tables 4.2.6.8 and 6.1.1.4'
O O 0.0106 0.0060 'International Tables Vol C Tables 4.2.6.8 and 6.1.1.4'
S S 0.1246 0.1234 'International Tables Vol C Tables 4.2.6.8 and 6.1.1.4'

loop_
_geom_angle_atom_site_label_1
_geom_angle_atom_site_label_2
_geom_angle_atom_site_label_3
_geom_angle
O1 S1 O2 117.6(5)
O1 S1 C3 111.0(5)
O2 S1 C3 109.0(5)
O1 S1 C2 110.0(5)
O2 S1 C2 108.1(5)
C3 S1 C2 99.7(5)
C15 O3 C5 117.6(10)
C025 O4 C6 115.9(10)
C4 N1 C8 106.3(8)
C4 N1 C1 111.2(7)
C8 N1 C1 111.8(7)
C019 O5 C7 118.8(10)
O3 C5 C6 109.8(10)
O3 C5 C1 109.6(9)
C6 C5 C1 112.0(10)
C1 C2 S1 111.5(8)
N1 C8 C7 114.0(9)
N1 C4 C3 114.7(8)
N1 C1 C2 110.4(7)
N1 C1 C5 111.2(8)
C2 C1 C5 109.1(9)
C4 C3 S1 110.9(7)
O4 C6 C5 106.4(11)
O4 C6 C7 106.9(10)
C5 C6 C7 109.9(8)
C14 C017 C10 121.0(19)
C14 C017 C025 115.9(19)
C10 C017 C025 123(2)
O6 C019 O5 124.0(16)
O6 C019 C9 125.7(14)
O5 C019 C9 110.3(12)
O5 C7 C8 111.6(10)
O5 C7 C6 106.0(10)
C8 C7 C6 113.8(10)
O4 C025 C017 110.0(13)
C11 C12 C13 120(3)
C017 C10 C11 122(2)
C017 C14 C13 119.1(18)
O7 C15 O3 124.3(16)
O7 C15 C19 123.2(16)
O3 C15 C19 112.5(12)
C12 C11 C10 120(3)
C12 C13 C14 119(2)

loop_
_geom_bond_atom_site_label_1
_geom_bond_atom_site_label_2
_geom_bond_distance
S1 O1 1.430(6)
S1 O2 1.461(8)
S1 C3 1.752(9)
S1 C2 1.773(10)
O3 C15 1.316(14)
O3 C5 1.414(11)
O4 C025 1.410(15)
O4 C6 1.428(12)
N1 C4 1.467(11)
N1 C8 1.473(10)
N1 C1 1.479(10)
O5 C019 1.346(14)
O5 C7 1.453(12)
C5 C6 1.520(13)
C5 C1 1.525(12)
C2 C1 1.517(11)
C8 C7 1.491(13)
C4 C3 1.504(11)
C6 C7 1.534(13)
C017 C14 1.301(19)
C017 C10 1.319(19)
C017 C025 1.513(18)
O6 C019 1.167(13)
C019 C9 1.484(16)
C12 C11 1.32(2)
C12 C13 1.38(3)
C10 C11 1.37(2)
C14 C13 1.43(2)
C15 O7 1.199(13)
C15 C19 1.473(18)
